data_4336562
loop_
_publ_author_name
'Daniel J. Meininger'
'Jonathan D. Caranto'
'Hadi D. Arman'
'Zachary J. Tonzetich'

_publ_contact_author_address
;
    Department of Chemistry,
    The University of Texas,
    One UTSA Circle,
    San Antonio, Texas 78249-0698,
    U.S.A.
;
_publ_contact_author_email
;
hadi.arman@utsa.edu
;
_publ_section_title
;
 Studies of Iron(III) Porphyrinates Containing Silanethiolate Ligands
;
_journal_name_full 'Inorganic Chemistry'
_journal_page_first 12468
_journal_page_last 12476
_journal_paper_doi 10.1021/ic401467k
_journal_volume 52
_journal_year 2013
_chemical_formula_moiety 'C64 H64 Fe N8, 2(C6 H6), C6'
_chemical_formula_sum 'C82 H76 Fe N8'
_chemical_formula_weight 1229.36
_chemical_name_systematic
; 
 ? 
;
_space_group_IT_number 54
_symmetry_cell_setting orthorhombic
_symmetry_space_group_name_Hall '-P 2a 2ac'
_symmetry_space_group_name_H-M 'P c c a'
_atom_sites_solution_hydrogens geom
_atom_sites_solution_primary direct
_atom_sites_solution_secondary difmap
_audit_creation_method SHELXL-97
_cell_angle_alpha 90.00
_cell_angle_beta 90.00
_cell_angle_gamma 90.00
_cell_formula_units_Z 4
_cell_length_a 23.0929(16)
_cell_length_b 14.8314(10)
_cell_length_c 19.2077(11)
_cell_measurement_reflns_used 25629
_cell_measurement_temperature 98(2)
_cell_measurement_theta_max 27.6
_cell_measurement_theta_min 3.1
_cell_volume 6578.6(7)
_computing_cell_refinement
;
CrystalClear-SM Expert 2.0 r5 (Rigaku, 2010)
;
_computing_data_collection
;
CrystalClear-SM Expert 2.0 r5 (Rigaku, 2010)
;
_computing_data_reduction
;
CrystalClear-SM Expert 2.0 r5 (Rigaku, 2010)
;
_diffrn_ambient_temperature 98(2)
_diffrn_detector_area_resol_mean 28.5714
_diffrn_measured_fraction_theta_full 0.998
_diffrn_measured_fraction_theta_max 0.998
_diffrn_measurement_device_type
;
Saturn724 (2x2 bin mode)
;
_diffrn_measurement_method \w
_diffrn_radiation_monochromator graphite
_diffrn_radiation_source 'sealed tube'
_diffrn_radiation_type MoK\a
_diffrn_radiation_wavelength 0.71073
_diffrn_reflns_av_R_equivalents 0.0556
_diffrn_reflns_av_sigmaI/netI 0.0396
_diffrn_reflns_limit_h_max 26
_diffrn_reflns_limit_h_min -27
_diffrn_reflns_limit_k_max 17
_diffrn_reflns_limit_k_min -13
_diffrn_reflns_limit_l_max 22
_diffrn_reflns_limit_l_min -22
_diffrn_reflns_number 33972
_diffrn_reflns_reduction_process 'Lp corrections applied'
_diffrn_reflns_theta_full 25.05
_diffrn_reflns_theta_max 25.05
_diffrn_reflns_theta_min 3.07
_diffrn_standards_decay_% <1
_diffrn_standards_interval_count 0
_diffrn_standards_number 0
_exptl_absorpt_coefficient_mu 0.282
_exptl_absorpt_correction_T_max 1.000
_exptl_absorpt_correction_T_min 0.751
_exptl_absorpt_correction_type multi-scan
_exptl_absorpt_process_details 'ABSCOR (Higashi, 1995)'
_exptl_crystal_colour red
_exptl_crystal_density_diffrn 1.241
_exptl_crystal_description platelet
_exptl_crystal_F_000 2600
_exptl_crystal_size_max 0.19
_exptl_crystal_size_mid 0.09
_exptl_crystal_size_min 0.07
_refine_diff_density_max 0.534
_refine_diff_density_min -0.422
_refine_diff_density_rms 0.064
_refine_ls_extinction_method none
_refine_ls_goodness_of_fit_ref 1.029
_refine_ls_hydrogen_treatment constr
_refine_ls_matrix_type full
_refine_ls_number_parameters 412
_refine_ls_number_reflns 5821
_refine_ls_number_restraints 0
_refine_ls_restrained_S_all 1.029
_refine_ls_R_factor_all 0.0697
_refine_ls_R_factor_gt 0.0517
_refine_ls_shift/su_max 0.000
_refine_ls_shift/su_mean 0.000
_refine_ls_structure_factor_coef Fsqd
_refine_ls_weighting_details 'calc w=1/[\s^2^(Fo^2^)+(0.0500P)^2^+12.0000P] where P=(Fo^2^+2Fc^2^)/3'
_refine_ls_weighting_scheme calc
_refine_ls_wR_factor_gt 0.1251
_refine_ls_wR_factor_ref 0.1349
_reflns_number_gt 4510
_reflns_number_total 5821
_reflns_threshold_expression >2sigma(I)
_cod_data_source_file ic401467k_si_002_4.cif
_cod_data_source_block '[Fe(NMI)2(TMP)]'
_cod_database_code 4336562

loop_
_symmetry_equiv_pos_as_xyz
'x, y, z'
'-x+1/2, -y, z'
'-x, y, -z+1/2'
'x+1/2, -y, -z+1/2'
'-x, -y, -z'
'x-1/2, y, -z'
'x, -y, z-1/2'
'-x-1/2, y, z-1/2'

loop_
_atom_site_label
_atom_site_type_symbol
_atom_site_fract_x
_atom_site_fract_y
_atom_site_fract_z
_atom_site_U_iso_or_equiv
_atom_site_adp_type
_atom_site_occupancy
_atom_site_symmetry_multiplicity
_atom_site_calc_flag
_atom_site_refinement_flags
Fe1 Fe 0.5000 0.0000 0.0000 0.01452(14) Uani 1 2 d S
N1 N 0.57393(8) -0.02527(15) 0.04956(11) 0.0158(5) Uani 1 1 d .
N3 N 0.45820(9) -0.03764(15) 0.08595(11) 0.0183(5) Uani 1 1 d .
N2 N 0.50538(9) 0.12753(15) 0.03172(11) 0.0173(5) Uani 1 1 d .
C20 C 0.39320(11) 0.27599(18) -0.05297(14) 0.0190(6) Uani 1 1 d .
C7 C 0.69107(11) 0.21316(18) 0.10400(14) 0.0189(6) Uani 1 1 d .
C17 C 0.48947(11) 0.28075(19) 0.04088(15) 0.0228(6) Uani 1 1 d .
H17A H 0.4721 0.3369 0.0356 0.027 Uiso 1 1 calc R
C8 C 0.73080(11) 0.26330(18) 0.14244(14) 0.0193(6) Uani 1 1 d .
H8A H 0.7643 0.2840 0.1208 0.023 Uiso 1 1 calc R
C9 C 0.72186(11) 0.28309(18) 0.21193(14) 0.0201(6) Uani 1 1 d .
C15 C 0.54882(11) 0.16802(18) 0.07021(13) 0.0177(6) Uani 1 1 d .
C18 C 0.46927(11) 0.19665(18) 0.01220(13) 0.0185(6) Uani 1 1 d .
C12 C 0.70145(13) 0.1982(2) 0.02758(15) 0.0324(7) Uani 1 1 d .
H12A H 0.7376 0.2252 0.0145 0.049 Uiso 1 1 calc R
H12B H 0.6706 0.2252 0.0013 0.049 Uiso 1 1 calc R
H12C H 0.7027 0.1346 0.0182 0.049 Uiso 1 1 calc R
C25 C 0.40911(11) 0.31456(19) -0.11657(14) 0.0224(6) Uani 1 1 d .
C2 C 0.65066(11) -0.10116(19) 0.09990(14) 0.0199(6) Uani 1 1 d .
H2A H 0.6751 -0.1481 0.1130 0.024 Uiso 1 1 calc R
N4 N 0.40151(11) -0.11543(19) 0.15541(13) 0.0333(6) Uani 1 1 d .
C5 C 0.59785(10) 0.12498(18) 0.09632(13) 0.0168(5) Uani 1 1 d .
C22 C 0.33377(12) 0.40557(19) -0.02888(15) 0.0249(6) Uani 1 1 d .
H22A H 0.3081 0.4357 0.0003 0.030 Uiso 1 1 calc R
C16 C 0.53809(11) 0.26269(19) 0.07658(15) 0.0228(6) Uani 1 1 d .
H16A H 0.5606 0.3040 0.1009 0.027 Uiso 1 1 calc R
C11 C 0.63122(11) 0.2007(2) 0.20650(14) 0.0218(6) Uani 1 1 d .
C19 C 0.42129(11) 0.18968(18) -0.03094(13) 0.0173(6) Uani 1 1 d .
C21 C 0.35488(11) 0.32143(18) -0.00880(14) 0.0199(6) Uani 1 1 d .
C1 C 0.59929(11) -0.10878(18) 0.05794(13) 0.0171(5) Uani 1 1 d .
C6 C 0.64104(10) 0.18041(17) 0.13637(14) 0.0169(5) Uani 1 1 d .
C4 C 0.60859(10) 0.03382(18) 0.08652(13) 0.0163(5) Uani 1 1 d .
C26 C 0.33858(12) 0.2826(2) 0.06072(14) 0.0263(6) Uani 1 1 d .
H26A H 0.3122 0.3226 0.0839 0.039 Uiso 1 1 calc R
H26B H 0.3728 0.2752 0.0886 0.039 Uiso 1 1 calc R
H26C H 0.3204 0.2250 0.0541 0.039 Uiso 1 1 calc R
C3 C 0.65689(11) -0.01372(18) 0.11672(14) 0.0193(6) Uani 1 1 d .
H3A H 0.6867 0.0113 0.1429 0.023 Uiso 1 1 calc R
C29 C 0.41660(12) -0.0983(2) 0.08957(15) 0.0304(7) Uani 1 1 d .
H29A H 0.3998 -0.1258 0.0510 0.037 Uiso 1 1 calc R
C24 C 0.38707(12) 0.3987(2) -0.13433(15) 0.0264(7) Uani 1 1 d .
H24A H 0.3977 0.4242 -0.1767 0.032 Uiso 1 1 calc R
C23 C 0.34989(12) 0.44548(19) -0.09108(16) 0.0264(7) Uani 1 1 d .
C31 C 0.46958(12) -0.0156(2) 0.15299(14) 0.0289(7) Uani 1 1 d .
H31A H 0.4971 0.0265 0.1670 0.035 Uiso 1 1 calc R
C10 C 0.67193(12) 0.2518(2) 0.24269(14) 0.0237(6) Uani 1 1 d .
H10A H 0.6651 0.2652 0.2893 0.028 Uiso 1 1 calc R
C27 C 0.32881(14) 0.5381(2) -0.1101(2) 0.0400(8) Uani 1 1 d .
H27A H 0.3035 0.5600 -0.0743 0.060 Uiso 1 1 calc R
H27B H 0.3082 0.5354 -0.1534 0.060 Uiso 1 1 calc R
H27C H 0.3613 0.5780 -0.1147 0.060 Uiso 1 1 calc R
C14 C 0.57698(14) 0.1708(3) 0.24231(16) 0.0407(9) Uani 1 1 d .
H14A H 0.5536 0.1368 0.2104 0.061 Uiso 1 1 calc R
H14B H 0.5558 0.2226 0.2579 0.061 Uiso 1 1 calc R
H14C H 0.5868 0.1337 0.2816 0.061 Uiso 1 1 calc R
C30 C 0.43546(14) -0.0630(2) 0.19662(16) 0.0351(8) Uani 1 1 d .
H30A H 0.4352 -0.0604 0.2450 0.042 Uiso 1 1 calc R
C13 C 0.76401(12) 0.3410(2) 0.25147(16) 0.0281(6) Uani 1 1 d .
H13A H 0.7958 0.3567 0.2217 0.042 Uiso 1 1 calc R
H13B H 0.7782 0.3083 0.2911 0.042 Uiso 1 1 calc R
H13C H 0.7449 0.3949 0.2669 0.042 Uiso 1 1 calc R
C28 C 0.45161(14) 0.2685(2) -0.16419(16) 0.0335(7) Uani 1 1 d .
H28A H 0.4572 0.3045 -0.2052 0.050 Uiso 1 1 calc R
H28B H 0.4368 0.2104 -0.1772 0.050 Uiso 1 1 calc R
H28C H 0.4879 0.2611 -0.1405 0.050 Uiso 1 1 calc R
C32 C 0.35699(17) -0.1790(3) 0.17815(19) 0.0553(11) Uani 1 1 d .
H32A H 0.3397 -0.2070 0.1382 0.083 Uiso 1 1 calc R
H32B H 0.3278 -0.1474 0.2041 0.083 Uiso 1 1 calc R
H32C H 0.3743 -0.2244 0.2071 0.083 Uiso 1 1 calc R
C37 C 0.3612(2) 0.5635(4) 0.1126(3) 0.093(2) Uani 1 1 d .
H37A H 0.3262 0.5909 0.1013 0.111 Uiso 1 1 calc R
C35 C 0.4612(2) 0.5459(4) 0.0960(3) 0.0788(16) Uani 1 1 d .
H35A H 0.4945 0.5620 0.0718 0.095 Uiso 1 1 calc R
C36 C 0.4094(2) 0.5858(4) 0.0785(3) 0.0829(16) Uani 1 1 d .
H36A H 0.4081 0.6283 0.0429 0.099 Uiso 1 1 calc R
C33 C 0.4167(3) 0.4593(4) 0.1828(3) 0.098(2) Uani 1 1 d .
H33A H 0.4185 0.4167 0.2182 0.118 Uiso 1 1 calc R
C34 C 0.4653(3) 0.4827(4) 0.1485(3) 0.0854(17) Uani 1 1 d .
H34A H 0.5007 0.4569 0.1600 0.103 Uiso 1 1 calc R
C38 C 0.3637(3) 0.4984(5) 0.1655(3) 0.099(2) Uani 1 1 d .
H38A H 0.3302 0.4815 0.1889 0.118 Uiso 1 1 calc R
C39 C 0.77660(14) 0.0223(2) -0.07289(17) 0.0376(8) Uani 1 1 d .
C40 C 0.80281(17) 0.0453(3) -0.1347(2) 0.0531(10) Uani 1 1 d .
C41 C 0.7758(3) 0.0236(4) -0.1966(2) 0.093(2) Uani 1 1 d .

loop_
_atom_site_aniso_label
_atom_site_aniso_U_11
_atom_site_aniso_U_22
_atom_site_aniso_U_33
_atom_site_aniso_U_23
_atom_site_aniso_U_13
_atom_site_aniso_U_12
Fe1 0.0143(2) 0.0118(3) 0.0175(3) 0.0002(2) -0.0014(2) 0.0012(2)
N1 0.0160(10) 0.0135(12) 0.0179(11) 0.0004(9) -0.0001(8) 0.0007(8)
N3 0.0168(11) 0.0158(12) 0.0223(11) 0.0009(10) -0.0016(9) 0.0007(9)
N2 0.0164(10) 0.0154(11) 0.0202(11) -0.0003(9) -0.0020(9) 0.0020(9)
C20 0.0204(13) 0.0133(14) 0.0234(14) -0.0011(11) -0.0080(11) 0.0009(11)
C7 0.0181(13) 0.0131(14) 0.0255(14) -0.0024(11) 0.0014(10) 0.0037(11)
C17 0.0238(14) 0.0124(14) 0.0322(15) -0.0012(12) -0.0056(12) 0.0046(11)
C8 0.0145(12) 0.0135(14) 0.0298(14) -0.0002(12) 0.0011(10) 0.0027(10)
C9 0.0194(13) 0.0143(14) 0.0265(14) 0.0009(12) -0.0053(11) 0.0029(11)
C15 0.0189(13) 0.0141(14) 0.0202(13) -0.0020(11) -0.0009(10) -0.0016(10)
C18 0.0193(13) 0.0140(14) 0.0223(13) 0.0026(11) -0.0012(10) 0.0017(10)
C12 0.0280(15) 0.039(2) 0.0299(16) -0.0120(15) 0.0084(12) -0.0107(14)
C25 0.0230(14) 0.0190(15) 0.0251(14) 0.0003(12) -0.0045(11) 0.0010(11)
C2 0.0190(13) 0.0181(15) 0.0227(14) 0.0013(12) -0.0032(10) 0.0045(11)
N4 0.0351(14) 0.0391(17) 0.0258(13) 0.0019(12) 0.0004(11) -0.0168(12)
C5 0.0157(12) 0.0164(14) 0.0184(13) -0.0001(11) 0.0015(10) -0.0008(10)
C22 0.0228(14) 0.0174(15) 0.0345(16) -0.0036(13) -0.0059(12) 0.0048(11)
C16 0.0224(14) 0.0163(15) 0.0299(15) -0.0042(12) -0.0050(11) -0.0023(11)
C11 0.0212(13) 0.0203(15) 0.0238(14) 0.0014(12) 0.0001(11) -0.0012(11)
C19 0.0189(13) 0.0139(14) 0.0193(13) -0.0008(11) 0.0004(10) 0.0027(10)
C21 0.0188(12) 0.0160(14) 0.0249(14) -0.0018(12) -0.0071(11) 0.0003(11)
C1 0.0176(12) 0.0150(14) 0.0187(13) 0.0010(11) 0.0010(10) 0.0031(11)
C6 0.0166(12) 0.0108(13) 0.0233(13) 0.0006(11) -0.0030(10) 0.0020(10)
C4 0.0164(12) 0.0163(14) 0.0163(12) -0.0001(11) 0.0002(10) -0.0015(10)
C26 0.0273(15) 0.0272(17) 0.0244(14) -0.0017(13) -0.0008(12) 0.0041(12)
C3 0.0160(12) 0.0193(16) 0.0225(13) -0.0011(12) -0.0034(10) 0.0009(11)
C29 0.0294(15) 0.038(2) 0.0240(15) -0.0006(14) -0.0008(12) -0.0127(14)
C24 0.0284(15) 0.0228(16) 0.0281(15) 0.0093(13) -0.0076(12) -0.0036(12)
C23 0.0236(14) 0.0150(15) 0.0405(17) 0.0046(13) -0.0116(12) 0.0004(12)
C31 0.0296(15) 0.0348(19) 0.0222(14) -0.0033(14) -0.0011(12) -0.0109(13)
C10 0.0269(14) 0.0246(16) 0.0198(13) -0.0012(12) -0.0018(11) -0.0027(12)
C27 0.0354(17) 0.0224(17) 0.062(2) 0.0118(17) -0.0092(16) 0.0058(14)
C14 0.0363(18) 0.061(2) 0.0250(16) -0.0040(17) 0.0064(13) -0.0216(17)
C30 0.0438(18) 0.041(2) 0.0210(15) 0.0003(14) -0.0005(13) -0.0137(15)
C13 0.0259(15) 0.0257(16) 0.0327(15) -0.0027(14) -0.0064(12) -0.0031(12)
C28 0.0444(18) 0.0281(18) 0.0279(16) 0.0025(14) 0.0077(14) 0.0036(15)
C32 0.061(2) 0.070(3) 0.0351(19) 0.005(2) 0.0076(17) -0.042(2)
C37 0.083(4) 0.088(4) 0.108(5) -0.054(4) 0.033(3) -0.018(3)
C35 0.069(3) 0.081(4) 0.087(4) -0.026(3) 0.014(3) -0.029(3)
C36 0.081(4) 0.088(4) 0.080(3) -0.027(3) 0.015(3) -0.034(3)
C33 0.115(5) 0.079(4) 0.101(4) -0.046(3) 0.043(4) -0.030(4)
C34 0.091(4) 0.062(4) 0.103(4) -0.033(3) 0.025(3) -0.022(3)
C38 0.103(4) 0.089(4) 0.104(5) -0.051(4) 0.064(4) -0.048(4)
C39 0.0447(18) 0.0287(19) 0.0393(18) -0.0068(15) -0.0055(15) 0.0094(14)
C40 0.054(2) 0.047(2) 0.059(2) -0.019(2) 0.0220(19) -0.0137(19)
C41 0.157(5) 0.086(4) 0.036(2) -0.015(2) 0.028(3) -0.067(4)

loop_
_atom_type_symbol
_atom_type_description
_atom_type_scat_dispersion_real
_atom_type_scat_dispersion_imag
_atom_type_scat_source
C C 0.0033 0.0016 'International Tables Vol C Tables 4.2.6.8 and 6.1.1.4'
H H 0.0000 0.0000 'International Tables Vol C Tables 4.2.6.8 and 6.1.1.4'
N N 0.0061 0.0033 'International Tables Vol C Tables 4.2.6.8 and 6.1.1.4'
Fe Fe 0.3463 0.8444 'International Tables Vol C Tables 4.2.6.8 and 6.1.1.4'

loop_
_geom_angle_atom_site_label_1
_geom_angle_atom_site_label_2
_geom_angle_atom_site_label_3
_geom_angle
_geom_angle_site_symmetry_1
_geom_angle_site_symmetry_3
N1 Fe1 N1 180.00(17) 5_655 .
N1 Fe1 N2 88.80(9) 5_655 5_655
N1 Fe1 N2 91.20(9) . 5_655
N1 Fe1 N2 91.20(9) 5_655 .
N1 Fe1 N2 88.80(9) . .
N2 Fe1 N2 180.0 5_655 .
N1 Fe1 N3 91.92(8) 5_655 .
N1 Fe1 N3 88.08(8) . .
N2 Fe1 N3 87.55(9) 5_655 .
N2 Fe1 N3 92.45(9) . .
N1 Fe1 N3 88.08(8) 5_655 5_655
N1 Fe1 N3 91.92(8) . 5_655
N2 Fe1 N3 92.45(9) 5_655 5_655
N2 Fe1 N3 87.55(9) . 5_655
N3 Fe1 N3 180.00(18) . 5_655
C1 N1 C4 105.3(2) . .
C1 N1 Fe1 126.09(17) . .
C4 N1 Fe1 128.51(17) . .
C29 N3 C31 104.8(2) . .
C29 N3 Fe1 126.02(19) . .
C31 N3 Fe1 128.77(19) . .
C18 N2 C15 105.2(2) . .
C18 N2 Fe1 125.99(17) . .
C15 N2 Fe1 128.40(17) . .
C25 C20 C21 119.9(2) . .
C25 C20 C19 118.9(2) . .
C21 C20 C19 121.0(2) . .
C8 C7 C6 119.6(2) . .
C8 C7 C12 119.4(2) . .
C6 C7 C12 120.9(2) . .
C16 C17 C18 107.1(2) . .
C16 C17 H17A 126.5 . .
C18 C17 H17A 126.5 . .
C9 C8 C7 121.8(2) . .
C9 C8 H8A 119.1 . .
C7 C8 H8A 119.1 . .
C10 C9 C8 117.9(2) . .
C10 C9 C13 121.2(3) . .
C8 C9 C13 120.8(2) . .
N2 C15 C5 125.7(2) . .
N2 C15 C16 110.2(2) . .
C5 C15 C16 124.0(2) . .
N2 C18 C19 126.3(2) . .
N2 C18 C17 110.2(2) . .
C19 C18 C17 123.5(2) . .
C7 C12 H12A 109.5 . .
C7 C12 H12B 109.5 . .
H12A C12 H12B 109.5 . .
C7 C12 H12C 109.5 . .
H12A C12 H12C 109.5 . .
H12B C12 H12C 109.5 . .
C24 C25 C20 119.0(3) . .
C24 C25 C28 119.8(3) . .
C20 C25 C28 121.1(3) . .
C3 C2 C1 107.4(2) . .
C3 C2 H2A 126.3 . .
C1 C2 H2A 126.3 . .
C29 N4 C30 107.0(2) . .
C29 N4 C32 126.1(3) . .
C30 N4 C32 126.9(3) . .
C4 C5 C15 122.9(2) . .
C4 C5 C6 118.9(2) . .
C15 C5 C6 118.2(2) . .
C23 C22 C21 121.8(3) . .
C23 C22 H22A 119.1 . .
C21 C22 H22A 119.1 . .
C17 C16 C15 107.3(2) . .
C17 C16 H16A 126.4 . .
C15 C16 H16A 126.4 . .
C10 C11 C6 119.2(2) . .
C10 C11 C14 119.8(3) . .
C6 C11 C14 121.0(2) . .
C18 C19 C1 124.0(2) . 5_655
C18 C19 C20 116.8(2) . .
C1 C19 C20 119.0(2) 5_655 .
C22 C21 C20 119.0(3) . .
C22 C21 C26 120.1(3) . .
C20 C21 C26 120.8(2) . .
N1 C1 C19 125.9(2) . 5_655
N1 C1 C2 110.2(2) . .
C19 C1 C2 124.0(2) 5_655 .
C11 C6 C7 119.2(2) . .
C11 C6 C5 120.2(2) . .
C7 C6 C5 120.7(2) . .
N1 C4 C5 125.7(2) . .
N1 C4 C3 110.1(2) . .
C5 C4 C3 124.1(2) . .
C21 C26 H26A 109.5 . .
C21 C26 H26B 109.5 . .
H26A C26 H26B 109.5 . .
C21 C26 H26C 109.5 . .
H26A C26 H26C 109.5 . .
H26B C26 H26C 109.5 . .
C2 C3 C4 107.0(2) . .
C2 C3 H3A 126.5 . .
C4 C3 H3A 126.5 . .
N3 C29 N4 111.7(3) . .
N3 C29 H29A 124.2 . .
N4 C29 H29A 124.2 . .
C23 C24 C25 122.1(3) . .
C23 C24 H24A 119.0 . .
C25 C24 H24A 119.0 . .
C24 C23 C22 118.1(3) . .
C24 C23 C27 121.0(3) . .
C22 C23 C27 120.9(3) . .
C30 C31 N3 110.6(3) . .
C30 C31 H31A 124.7 . .
N3 C31 H31A 124.7 . .
C9 C10 C11 122.3(3) . .
C9 C10 H10A 118.8 . .
C11 C10 H10A 118.8 . .
C23 C27 H27A 109.5 . .
C23 C27 H27B 109.5 . .
H27A C27 H27B 109.5 . .
C23 C27 H27C 109.5 . .
H27A C27 H27C 109.5 . .
H27B C27 H27C 109.5 . .
C11 C14 H14A 109.5 . .
C11 C14 H14B 109.5 . .
H14A C14 H14B 109.5 . .
C11 C14 H14C 109.5 . .
H14A C14 H14C 109.5 . .
H14B C14 H14C 109.5 . .
C31 C30 N4 105.9(3) . .
C31 C30 H30A 127.1 . .
N4 C30 H30A 127.1 . .
C9 C13 H13A 109.5 . .
C9 C13 H13B 109.5 . .
H13A C13 H13B 109.5 . .
C9 C13 H13C 109.5 . .
H13A C13 H13C 109.5 . .
H13B C13 H13C 109.5 . .
C25 C28 H28A 109.5 . .
C25 C28 H28B 109.5 . .
H28A C28 H28B 109.5 . .
C25 C28 H28C 109.5 . .
H28A C28 H28C 109.5 . .
H28B C28 H28C 109.5 . .
N4 C32 H32A 109.5 . .
N4 C32 H32B 109.5 . .
H32A C32 H32B 109.5 . .
N4 C32 H32C 109.5 . .
H32A C32 H32C 109.5 . .
H32B C32 H32C 109.5 . .
C36 C37 C38 119.4(6) . .
C36 C37 H37A 120.3 . .
C38 C37 H37A 120.3 . .
C36 C35 C34 122.0(5) . .
C36 C35 H35A 119.0 . .
C34 C35 H35A 119.0 . .
C37 C36 C35 119.9(6) . .
C37 C36 H36A 120.0 . .
C35 C36 H36A 120.0 . .
C34 C33 C38 120.4(7) . .
C34 C33 H33A 119.8 . .
C38 C33 H33A 119.8 . .
C33 C34 C35 118.4(6) . .
C33 C34 H34A 120.8 . .
C35 C34 H34A 120.8 . .
C33 C38 C37 119.7(5) . .
C33 C38 H38A 120.1 . .
C37 C38 H38A 120.1 . .
C40 C39 C39 120.3(2) . 2_655
C39 C40 C41 119.1(4) . .
C40 C41 C41 120.5(2) . 2_655

loop_
_geom_bond_atom_site_label_1
_geom_bond_atom_site_label_2
_geom_bond_distance
_geom_bond_site_symmetry_2
Fe1 N1 1.990(2) 5_655
Fe1 N1 1.990(2) .
Fe1 N2 1.991(2) 5_655
Fe1 N2 1.991(2) .
Fe1 N3 1.992(2) .
Fe1 N3 1.992(2) 5_655
N1 C1 1.380(3) .
N1 C4 1.383(3) .
N3 C29 1.318(4) .
N3 C31 1.354(3) .
N2 C18 1.374(3) .
N2 C15 1.383(3) .
C20 C25 1.398(4) .
C20 C21 1.399(4) .
C20 C19 1.496(4) .
C7 C8 1.393(4) .
C7 C6 1.399(4) .
C7 C12 1.504(4) .
C17 C16 1.343(4) .
C17 C18 1.441(4) .
C17 H17A 0.9300 .
C8 C9 1.382(4) .
C8 H8A 0.9300 .
C9 C10 1.376(4) .
C9 C13 1.503(4) .
C15 C5 1.393(4) .
C15 C16 1.431(4) .
C18 C19 1.387(4) .
C12 H12A 0.9600 .
C12 H12B 0.9600 .
C12 H12C 0.9600 .
C25 C24 1.390(4) .
C25 C28 1.506(4) .
C2 C3 1.344(4) .
C2 C1 1.439(4) .
C2 H2A 0.9300 .
N4 C29 1.336(4) .
N4 C30 1.358(4) .
N4 C32 1.462(4) .
C5 C4 1.387(4) .
C5 C6 1.504(4) .
C22 C23 1.384(4) .
C22 C21 1.394(4) .
C22 H22A 0.9300 .
C16 H16A 0.9300 .
C11 C10 1.393(4) .
C11 C6 1.399(4) .
C11 C14 1.496(4) .
C19 C1 1.391(4) 5_655
C21 C26 1.502(4) .
C1 C19 1.391(4) 5_655
C4 C3 1.441(4) .
C26 H26A 0.9600 .
C26 H26B 0.9600 .
C26 H26C 0.9600 .
C3 H3A 0.9300 .
C29 H29A 0.9300 .
C24 C23 1.382(4) .
C24 H24A 0.9300 .
C23 C27 1.502(4) .
C31 C30 1.348(4) .
C31 H31A 0.9300 .
C10 H10A 0.9300 .
C27 H27A 0.9600 .
C27 H27B 0.9600 .
C27 H27C 0.9600 .
C14 H14A 0.9600 .
C14 H14B 0.9600 .
C14 H14C 0.9600 .
C30 H30A 0.9300 .
C13 H13A 0.9600 .
C13 H13B 0.9600 .
C13 H13C 0.9600 .
C28 H28A 0.9600 .
C28 H28B 0.9600 .
C28 H28C 0.9600 .
C32 H32A 0.9600 .
C32 H32B 0.9600 .
C32 H32C 0.9600 .
C37 C36 1.334(7) .
C37 C38 1.403(9) .
C37 H37A 0.9300 .
C35 C36 1.376(8) .
C35 C34 1.379(8) .
C35 H35A 0.9300 .
C36 H36A 0.9300 .
C33 C34 1.347(7) .
C33 C38 1.395(9) .
C33 H33A 0.9300 .
C34 H34A 0.9300 .
C38 H38A 0.9300 .
C39 C40 1.377(5) .
C39 C39 1.395(7) 2_655
C40 C41 1.379(6) .
C41 C41 1.383(10) 2_655
